data_4024682
loop_
_publ_author_name
'Olga Mass'
'Marcin Ptaszek'
'Masahiko Taniguchi'
'James R. Diers'
'Hooi Ling Kee'
'David F. Bocian'
'Dewey Holten'
'Jonathan S. Lindsey'

_publ_section_title
;
Synthesis and Photochemical Properties of 12-Substituted versus
13-Substituted Chlorins
;
_journal_name_full 'Journal of Organic Chemistry'
_journal_page_first 5276
_journal_page_last 5289
_journal_paper_doi 10.1021/jo900706x
_journal_volume 74
_journal_year 2009
_chemical_formula_moiety 'C40 H36 N4 O Zn '
_chemical_formula_sum 'C40 H36 N4 O Zn'
_chemical_formula_weight 654.12
_chemical_name_systematic ?
_space_group_IT_number 14
_symmetry_cell_setting monoclinic
_symmetry_space_group_name_Hall '-P 2ybc'
_symmetry_space_group_name_H-M 'P 1 21/c 1'
_cell_angle_alpha 90.0
_cell_angle_beta 100.201(1)
_cell_angle_gamma 90.0
_cell_formula_units_Z 4
_cell_length_a 13.0276(4)
_cell_length_b 29.0931(8)
_cell_length_c 12.4038(4)
_cell_measurement_reflns_used 9583
_cell_measurement_temperature 293
_cell_measurement_theta_max 21.67
_cell_measurement_theta_min 2.20
_cell_volume 4626.9(2)
_computing_cell_refinement 'Bruker-Nonius Apex2'
_computing_data_collection 'Bruker-Nonius Apex2'
_computing_data_reduction SAINT+
_computing_molecular_graphics NRCVAX
_computing_publication_material 'NRCVAX TABLES Jan 94 Version'
_computing_structure_refinement 'NRCVAX LSTSQ'
_computing_structure_solution SIR92
_diffrn_ambient_temperature 293
_diffrn_measured_fraction_theta_full 0.97
_diffrn_measurement_device 'Bruker-Nonius X8 Apex2'
_diffrn_measurement_method 'omega and phi scans'
_diffrn_radiation_monochromator graphite
_diffrn_radiation_source 'xray tube'
_diffrn_radiation_type 'Molybdenum K\a'
_diffrn_radiation_wavelength 0.71073
_diffrn_reflns_av_R_equivalents 0.000
_diffrn_reflns_limit_h_max 15
_diffrn_reflns_limit_h_min -15
_diffrn_reflns_limit_k_max 34
_diffrn_reflns_limit_k_min 0
_diffrn_reflns_limit_l_max 14
_diffrn_reflns_limit_l_min 0
_diffrn_reflns_number 8157
_diffrn_reflns_theta_full 25.03
_diffrn_reflns_theta_max 25.03
_diffrn_reflns_theta_min 1.00
_exptl_absorpt_coefficient_mu 0.56
_exptl_absorpt_correction_T_max 1.0000
_exptl_absorpt_correction_T_min 0.8263
_exptl_absorpt_correction_type multi-scan
_exptl_absorpt_process_details SADABS
_exptl_crystal_density_diffrn 0.939
_exptl_crystal_F_000 1369.94
_exptl_crystal_size_max 0.46
_exptl_crystal_size_mid 0.08
_exptl_crystal_size_min 0.05
_platon_squeeze_details
;

I followed the instructions given on this webpage:
http://www.cryst.chem.uu.nl/platon/pl000303.html
and used all default choices.
;
_refine_diff_density_max 0.53
_refine_diff_density_min -0.36
_refine_ls_extinction_method none
_refine_ls_goodness_of_fit_ref 1.76
_refine_ls_hydrogen_treatment constr
_refine_ls_matrix_type full
_refine_ls_number_parameters 415
_refine_ls_number_reflns 6149
_refine_ls_R_factor_all 0.075
_refine_ls_R_factor_gt 0.054
_refine_ls_shift/su_max 0.000
_refine_ls_structure_factor_coef F
_refine_ls_weighting_details '1/(\s^2^(F)+0.0005F^2^) '
_refine_ls_weighting_scheme sigma
_refine_ls_wR_factor_all 0.088
_refine_ls_wR_factor_ref 0.062
_reflns_number_gt 6150
_reflns_number_total 8157
_reflns_threshold_expression 'Inet > 1.0\s(Inet)'
_cod_data_source_file jo900706x_si_005.cif
_cod_data_source_block x06051
_cod_depositor_comments
;
 Changing the _atom_site_occupancy data item value from '.' to '1'
 for all fully occupied atom sites.

 Antanas Vaitkus,
 2017-02-19
;
_cod_original_sg_symbol_H-M 'P 21/c'
_cod_original_formula_sum 'C40 H36 N4 O Zn '
_cod_database_code 4024682

loop_
_symmetry_equiv_pos_as_xyz
x,y,z
-x,-y,-z
-x,1/2+y,1/2-z
x,1/2-y,1/2+z

loop_
_atom_site_label
_atom_site_fract_x
_atom_site_fract_y
_atom_site_fract_z
_atom_site_U_iso_or_equiv
_atom_site_adp_type
_atom_site_calc_flag
_atom_site_refinement_flags
_atom_site_type_symbol
_atom_site_occupancy
Zn1 0.18757(3) 0.163013(11) 0.71317(3) 0.0430(2) Uani ? . Zn 1
O1 0.24388(17) 0.28785(7) 1.10654(18) 0.0567(14) Uani ? . O 1
N1 0.09264(20) 0.13052(8) 0.5870(2) 0.0466(16) Uani ? . N 1
N2 0.26267(19) 0.18405(8) 0.86489(20) 0.0426(15) Uani ? . N 1
N3 0.29191(19) 0.10933(8) 0.7175(2) 0.0427(15) Uani ? . N 1
N4 0.06287(20) 0.20763(8) 0.7301(2) 0.0479(16) Uani ? . N 1
C1 -0.0026(3) 0.14592(11) 0.5370(3) 0.0489(19) Uani ? . C 1
C2 -0.0375(3) 0.11868(12) 0.4389(3) 0.060(2) Uani ? . C 1
C3 0.0371(3) 0.08764(12) 0.4317(3) 0.059(2) Uani ? . C 1
C4 0.1194(3) 0.09444(11) 0.5251(3) 0.0486(19) Uani ? . C 1
C5 0.2093(3) 0.06840(10) 0.5494(3) 0.0483(19) Uani ? . C 1
C6 0.2897(2) 0.07526(10) 0.6416(3) 0.0470(19) Uani ? . C 1
C7 0.3787(3) 0.04592(10) 0.6724(3) 0.056(2) Uani ? . C 1
C8 0.4340(3) 0.06242(10) 0.7665(3) 0.055(2) Uani ? . C 1
C9 0.3791(2) 0.10165(9) 0.7965(3) 0.0424(18) Uani ? . C 1
C10 0.4088(2) 0.12736(10) 0.8929(3) 0.0431(18) Uani ? . C 1
C11 0.3554(2) 0.16584(10) 0.9237(2) 0.0420(18) Uani ? . C 1
C12 0.3871(2) 0.19208(10) 1.0184(3) 0.050(2) Uani ? . C 1
C13 0.3152(2) 0.22671(10) 1.0208(3) 0.0475(19) Uani ? . C 1
C13_1 0.3155(3) 0.26104(11) 1.1067(3) 0.052(2) Uani ? . C 1
C13_2 0.4079(3) 0.26352(16) 1.1973(4) 0.102(3) Uani ? . C 1
C14 0.2376(2) 0.22067(10) 0.9228(3) 0.0449(20) Uani ? . C 1
C15 0.1477(3) 0.24773(11) 0.8930(3) 0.056(2) Uani ? . C 1
C16 0.0688(3) 0.24154(10) 0.8063(3) 0.054(2) Uani ? . C 1
C17 -0.0268(3) 0.27216(13) 0.7828(3) 0.080(3) Uani ? . C 1
C18 -0.1011(3) 0.24627(12) 0.6965(3) 0.063(2) Uani ? . C 1
C19 -0.0309(3) 0.20992(10) 0.6616(3) 0.0503(20) Uani ? . C 1
C20 -0.0597(2) 0.18167(11) 0.5729(3) 0.054(2) Uani ? . C 1
C21 -0.1855(4) 0.22259(18) 0.7486(5) 0.117(4) Uani ? . C 1
C22 -0.1554(4) 0.27623(16) 0.6043(4) 0.122(4) Uani ? . C 1
C23 0.2222(3) 0.02999(11) 0.4732(3) 0.0526(20) Uani ? . C 1
C24 0.1588(3) -0.00782(12) 0.4645(3) 0.076(3) Uani ? . C 1
C25 0.1688(4) -0.04281(13) 0.3904(4) 0.086(3) Uani ? . C 1
C26 0.2426(4) -0.04106(14) 0.3245(4) 0.080(3) Uani ? . C 1
C27 0.3074(4) -0.00432(16) 0.3360(4) 0.095(3) Uani ? . C 1
C28 0.2990(3) 0.03063(14) 0.4096(4) 0.083(3) Uani ? . C 1
C29 0.2520(5) -0.07843(17) 0.2422(4) 0.122(4) Uani ? . C 1
C30 0.5048(3) 0.11155(10) 0.9685(3) 0.0476(19) Uani ? . C 1
C31 0.6021(3) 0.13061(11) 0.9642(3) 0.055(2) Uani ? . C 1
C32 0.6900(3) 0.11208(14) 1.0330(4) 0.073(3) Uani ? . C 1
C33 0.6831(4) 0.07640(15) 1.1026(4) 0.082(3) Uani ? . C 1
C34 0.5878(4) 0.05968(14) 1.1063(3) 0.082(3) Uani ? . C 1
C35 0.4960(3) 0.07560(11) 1.0416(3) 0.061(2) Uani ? . C 1
C36 0.6136(3) 0.16957(13) 0.8886(4) 0.079(3) Uani ? . C 1
C37 0.7819(4) 0.05693(19) 1.1748(5) 0.136(4) Uani ? . C 1
C38 0.3940(3) 0.05412(14) 1.0498(4) 0.091(3) Uani ? . C 1
H2 -0.100 0.122 0.390 0.0724 Uiso ? . H 1
H3 0.036 0.066 0.377 0.0709 Uiso ? . H 1
H7 0.395 0.020 0.634 0.0669 Uiso ? . H 1
H8 0.496 0.051 0.805 0.0657 Uiso ? . H 1
H12 0.446 0.187 1.071 0.0605 Uiso ? . H 1
H13_2a 0.398 0.288 1.247 0.1222 Uiso ? . H 1
H13_2b 0.469 0.270 1.166 0.1222 Uiso ? . H 1
H13_2c 0.416 0.235 1.236 0.1222 Uiso ? . H 1
H15 0.141 0.273 0.938 0.0674 Uiso ? . H 1
H17a -0.009 0.302 0.755 0.0956 Uiso ? . H 1
H17b -0.057 0.277 0.848 0.0956 Uiso ? . H 1
H20 -0.126 0.187 0.532 0.0651 Uiso ? . H 1
H21a -0.230 0.245 0.771 0.1396 Uiso ? . H 1
H21b -0.153 0.205 0.811 0.1396 Uiso ? . H 1
H21c -0.226 0.202 0.696 0.1396 Uiso ? . H 1
H22a -0.197 0.299 0.633 0.1458 Uiso ? . H 1
H22b -0.199 0.257 0.551 0.1458 Uiso ? . H 1
H22c -0.104 0.292 0.570 0.1458 Uiso ? . H 1
H24 0.109 -0.010 0.509 0.0907 Uiso ? . H 1
H25 0.125 -0.068 0.386 0.1035 Uiso ? . H 1
H27 0.359 -0.003 0.294 0.1135 Uiso ? . H 1
H28 0.346 0.055 0.417 0.1008 Uiso ? . H 1
H29a 0.199 -0.101 0.244 0.1475 Uiso ? . H 1
H29b 0.320 -0.093 0.260 0.1475 Uiso ? . H 1
H29c 0.244 -0.065 0.170 0.1475 Uiso ? . H 1
H32 0.755 0.125 1.031 0.0874 Uiso ? . H 1
H34 0.582 0.036 1.155 0.0988 Uiso ? . H 1
H36a 0.686 0.179 0.898 0.0957 Uiso ? . H 1
H36b 0.573 0.195 0.905 0.0957 Uiso ? . H 1
H36c 0.590 0.160 0.814 0.0957 Uiso ? . H 1
H37a 0.842 0.073 1.160 0.1635 Uiso ? . H 1
H37b 0.789 0.025 1.159 0.1635 Uiso ? . H 1
H37c 0.777 0.061 1.251 0.1635 Uiso ? . H 1
H38a 0.405 0.030 1.105 0.1091 Uiso ? . H 1
H38b 0.365 0.041 0.980 0.1091 Uiso ? . H 1
H38c 0.347 0.077 1.070 0.1091 Uiso ? . H 1

loop_
_atom_site_aniso_label
_atom_site_aniso_U_11
_atom_site_aniso_U_22
_atom_site_aniso_U_33
_atom_site_aniso_U_12
_atom_site_aniso_U_13
_atom_site_aniso_U_23
_atom_site_aniso_type_symbol
Zn1 0.0542(3) 0.0387(2) 0.0352(2) -0.00024(17) 0.00567(17) -0.00281(16) Zn
O1 0.0685(16) 0.0522(14) 0.0470(16) 0.0152(12) 0.0036(12) -0.0116(11) O
N1 0.0546(17) 0.0436(15) 0.0411(17) -0.0036(13) 0.0069(13) -0.0059(13) N
N2 0.0555(17) 0.0378(14) 0.0336(16) 0.0072(12) 0.0057(13) -0.0023(12) N
N3 0.0556(16) 0.0359(14) 0.0373(17) -0.0033(12) 0.0099(13) -0.0063(12) N
N4 0.0575(17) 0.0459(15) 0.0379(17) 0.0032(12) 0.0019(14) -0.0039(13) N
C1 0.055(2) 0.0497(18) 0.041(2) -0.0088(17) 0.0053(17) -0.0058(16) C
C2 0.061(2) 0.068(2) 0.049(2) -0.0117(20) 0.0002(18) -0.0097(18) C
C3 0.065(2) 0.063(2) 0.048(2) -0.0070(19) 0.0076(19) -0.0154(18) C
C4 0.056(2) 0.0500(20) 0.041(2) -0.0109(17) 0.0126(17) -0.0076(16) C
C5 0.062(2) 0.0425(18) 0.043(2) -0.0066(16) 0.0162(17) -0.0053(15) C
C6 0.061(2) 0.0398(18) 0.042(2) -0.0031(16) 0.0130(17) -0.0042(15) C
C7 0.071(2) 0.0444(19) 0.054(2) 0.0066(17) 0.0146(19) -0.0126(17) C
C8 0.067(2) 0.0448(19) 0.051(2) 0.0082(17) 0.0064(18) -0.0053(17) C
C9 0.056(2) 0.0352(17) 0.036(2) 0.0025(14) 0.0096(16) -0.0011(14) C
C10 0.0517(19) 0.0396(17) 0.039(2) 0.0014(15) 0.0104(16) 0.0047(15) C
C11 0.0529(19) 0.0409(17) 0.0327(19) 0.0036(15) 0.0091(15) -0.0018(15) C
C12 0.058(2) 0.0520(20) 0.037(2) 0.0052(17) 0.0023(16) -0.0034(16) C
C13 0.057(2) 0.0434(18) 0.041(2) 0.0061(15) 0.0058(16) -0.0037(15) C
C13_1 0.063(2) 0.051(2) 0.040(2) -0.0014(18) 0.0032(17) -0.0081(17) C
C13_2 0.090(3) 0.123(4) 0.080(3) 0.036(3) -0.020(3) -0.053(3) C
C14 0.058(2) 0.0418(18) 0.0351(20) 0.0026(16) 0.0075(16) -0.0014(15) C
C15 0.066(2) 0.0491(19) 0.049(2) 0.0147(17) -0.0016(19) -0.0146(16) C
C16 0.063(2) 0.0458(19) 0.052(2) 0.0118(16) 0.0072(18) -0.0060(17) C
C17 0.081(3) 0.075(3) 0.075(3) 0.030(2) -0.015(2) -0.021(2) C
C18 0.065(2) 0.063(2) 0.055(3) 0.0152(19) -0.0009(19) -0.0054(19) C
C19 0.054(2) 0.0499(20) 0.046(2) 0.0040(16) 0.0058(17) 0.0031(17) C
C20 0.055(2) 0.056(2) 0.048(2) -0.0035(17) -0.0007(17) -0.0020(18) C
C21 0.107(4) 0.119(4) 0.138(5) 0.001(3) 0.059(4) -0.028(3) C
C22 0.163(5) 0.096(3) 0.090(4) 0.055(3) -0.027(3) -0.011(3) C
C23 0.068(2) 0.0472(19) 0.044(2) -0.0069(17) 0.0123(18) -0.0125(16) C
C24 0.096(3) 0.060(2) 0.077(3) -0.021(2) 0.035(2) -0.018(2) C
C25 0.117(4) 0.059(2) 0.090(4) -0.026(2) 0.036(3) -0.031(2) C
C26 0.108(3) 0.064(3) 0.069(3) -0.001(2) 0.014(3) -0.020(2) C
C27 0.127(4) 0.086(3) 0.085(4) -0.003(3) 0.057(3) -0.028(3) C
C28 0.107(3) 0.073(3) 0.084(3) -0.026(2) 0.052(3) -0.030(2) C
C29 0.164(5) 0.103(4) 0.105(4) 0.012(3) 0.036(4) -0.058(3) C
C30 0.063(2) 0.0421(18) 0.036(2) 0.0096(16) 0.0033(17) -0.0052(15) C
C31 0.060(2) 0.049(2) 0.054(2) 0.0023(17) 0.0045(19) -0.0115(17) C
C32 0.060(2) 0.078(3) 0.076(3) 0.007(2) -0.002(2) -0.028(2) C
C33 0.089(3) 0.073(3) 0.073(3) 0.023(3) -0.021(3) -0.009(2) C
C34 0.113(4) 0.069(3) 0.059(3) 0.018(3) 0.000(3) 0.008(2) C
C35 0.079(3) 0.052(2) 0.050(2) 0.0121(19) 0.006(2) 0.0026(18) C
C36 0.071(3) 0.077(3) 0.091(3) -0.013(2) 0.017(2) -0.001(2) C
C37 0.124(4) 0.141(5) 0.122(5) 0.049(4) -0.037(4) -0.014(4) C
C38 0.103(3) 0.082(3) 0.089(4) -0.005(3) 0.018(3) 0.031(3) C

loop_
_atom_type_symbol
_atom_type_description
_atom_type_scat_dispersion_real
_atom_type_scat_dispersion_imag
_atom_type_scat_source
C ? 0.003 0.002 'International Tables Vol. IV Table 2.2B'
H ? 0.000 0.000 'International Tables Vol. IV Table 2.2B'
N ? 0.006 0.003 'International Tables Vol. IV Table 2.2B'
O ? 0.011 0.006 'International Tables Vol. IV Table 2.2B'
Zn ? 0.284 1.430 'International Tables Vol. IV Table 2.2B'
Cl ? 0.148 0.159 'International Tables Vol. IV Table 2.2B'

loop_
_geom_angle_atom_site_label_1
_geom_angle_atom_site_label_2
_geom_angle_atom_site_label_3
_geom_angle
_geom_angle_site_symmetry_1
_geom_angle_site_symmetry_2
_geom_angle_site_symmetry_3
_geom_angle_publ_flag
O1 Zn1 N1 93.57(9) 4_555 ? ? ?
O1 Zn1 N2 101.84(9) 4_555 ? ? ?
O1 Zn1 N3 102.89(9) 4_555 ? ? ?
O1 Zn1 N4 90.27(9) 4_555 ? ? ?
N1 Zn1 N2 164.46(10) ? ? ? ?
N1 Zn1 N3 88.65(10) ? ? ? ?
N1 Zn1 N4 89.35(10) ? ? ? ?
N2 Zn1 N3 89.82(9) ? ? ? ?
N2 Zn1 N4 88.61(10) ? ? ? ?
N3 Zn1 N4 166.79(10) ? ? ? ?
Zn1 O1 C13_1 140.0(2) 4_554 ? ? ?
Zn1 N1 C1 125.1(2) ? ? ? ?
Zn1 N1 C4 126.8(2) ? ? ? ?
C1 N1 C4 107.2(3) ? ? ? ?
Zn1 N2 C11 126.27(19) ? ? ? ?
Zn1 N2 C14 126.76(20) ? ? ? ?
C11 N2 C14 106.7(2) ? ? ? ?
Zn1 N3 C6 126.7(2) ? ? ? ?
Zn1 N3 C9 126.60(19) ? ? ? ?
C6 N3 C9 106.6(2) ? ? ? ?
Zn1 N4 C16 124.3(2) ? ? ? ?
Zn1 N4 C19 126.0(2) ? ? ? ?
C16 N4 C19 109.4(3) ? ? ? ?
N1 C1 C2 109.0(3) ? ? ? ?
N1 C1 C20 126.5(3) ? ? ? ?
C2 C1 C20 124.5(3) ? ? ? ?
C1 C2 C3 107.4(3) ? ? ? ?
C2 C3 C4 107.3(3) ? ? ? ?
N1 C4 C3 109.0(3) ? ? ? ?
N1 C4 C5 125.6(3) ? ? ? ?
C3 C4 C5 125.4(3) ? ? ? ?
C4 C5 C6 125.0(3) ? ? ? ?
C4 C5 C23 117.3(3) ? ? ? ?
C6 C5 C23 117.7(3) ? ? ? ?
N3 C6 C5 125.4(3) ? ? ? ?
N3 C6 C7 109.3(3) ? ? ? ?
C5 C6 C7 125.2(3) ? ? ? ?
C6 C7 C8 107.5(3) ? ? ? ?
C7 C8 C9 107.1(3) ? ? ? ?
N3 C9 C8 109.3(3) ? ? ? ?
N3 C9 C10 125.8(3) ? ? ? ?
C8 C9 C10 124.8(3) ? ? ? ?
C9 C10 C11 125.5(3) ? ? ? ?
C9 C10 C30 116.3(3) ? ? ? ?
C11 C10 C30 118.2(3) ? ? ? ?
N2 C11 C10 125.6(3) ? ? ? ?
N2 C11 C12 109.3(2) ? ? ? ?
C10 C11 C12 125.1(3) ? ? ? ?
C11 C12 C13 108.4(3) ? ? ? ?
C12 C13 C13_1 127.0(3) ? ? ? ?
C12 C13 C14 105.6(3) ? ? ? ?
C13_1 C13 C14 127.4(3) ? ? ? ?
O1 C13_1 C13 122.4(3) ? ? ? ?
O1 C13_1 C13_2 119.0(3) ? ? ? ?
C13 C13_1 C13_2 118.6(3) ? ? ? ?
N2 C14 C13 110.0(3) ? ? ? ?
N2 C14 C15 124.6(3) ? ? ? ?
C13 C14 C15 125.3(3) ? ? ? ?
C14 C15 C16 127.7(3) ? ? ? ?
N4 C16 C15 125.9(3) ? ? ? ?
N4 C16 C17 110.5(3) ? ? ? ?
C15 C16 C17 123.6(3) ? ? ? ?
C16 C17 C18 104.2(3) ? ? ? ?
C17 C18 C19 102.0(3) ? ? ? ?
C17 C18 C21 110.0(4) ? ? ? ?
C17 C18 C22 113.8(3) ? ? ? ?
C19 C18 C21 108.8(3) ? ? ? ?
C19 C18 C22 114.4(3) ? ? ? ?
C21 C18 C22 107.7(4) ? ? ? ?
N4 C19 C18 112.2(3) ? ? ? ?
N4 C19 C20 124.0(3) ? ? ? ?
C18 C19 C20 123.8(3) ? ? ? ?
C1 C20 C19 128.1(3) ? ? ? ?
C5 C23 C24 121.2(3) ? ? ? ?
C5 C23 C28 121.8(3) ? ? ? ?
C24 C23 C28 117.0(3) ? ? ? ?
C23 C24 C25 121.0(4) ? ? ? ?
C24 C25 C26 121.6(4) ? ? ? ?
C25 C26 C27 117.2(4) ? ? ? ?
C25 C26 C29 121.8(4) ? ? ? ?
C27 C26 C29 121.0(4) ? ? ? ?
C26 C27 C28 121.9(4) ? ? ? ?
C23 C28 C27 121.1(4) ? ? ? ?
C10 C30 C31 121.3(3) ? ? ? ?
C10 C30 C35 118.6(3) ? ? ? ?
C31 C30 C35 120.0(3) ? ? ? ?
C30 C31 C32 118.2(3) ? ? ? ?
C30 C31 C36 121.2(3) ? ? ? ?
C32 C31 C36 120.6(3) ? ? ? ?
C31 C32 C33 122.5(4) ? ? ? ?
C32 C33 C34 117.6(4) ? ? ? ?
C32 C33 C37 120.4(5) ? ? ? ?
C34 C33 C37 122.0(5) ? ? ? ?
C33 C34 C35 124.3(4) ? ? ? ?
C30 C35 C34 117.3(4) ? ? ? ?
C30 C35 C38 122.3(3) ? ? ? ?
C34 C35 C38 120.4(4) ? ? ? ?

loop_
_geom_bond_atom_site_label_1
_geom_bond_atom_site_label_2
_geom_bond_distance
_geom_bond_site_symmetry_1
_geom_bond_site_symmetry_2
_geom_bond_publ_flag
Zn1 O1 2.162(2) ? 4_555 ?
Zn1 N1 2.046(2) ? ? ?
Zn1 N2 2.055(2) ? ? ?
Zn1 N3 2.065(2) ? ? ?
Zn1 N4 2.119(3) ? ? ?
O1 Zn1 2.162(2) ? 4_554 ?
O1 C13_1 1.216(4) ? ? ?
N1 C1 1.361(4) ? ? ?
N1 C4 1.381(4) ? ? ?
N2 C11 1.400(4) ? ? ?
N2 C14 1.356(4) ? ? ?
N3 C6 1.364(4) ? ? ?
N3 C9 1.380(4) ? ? ?
N4 C16 1.359(4) ? ? ?
N4 C19 1.361(4) ? ? ?
C1 C2 1.456(5) ? ? ?
C1 C20 1.397(5) ? ? ?
C2 C3 1.341(5) ? ? ?
C3 C4 1.446(5) ? ? ?
C4 C5 1.383(5) ? ? ?
C5 C6 1.421(5) ? ? ?
C5 C23 1.493(4) ? ? ?
C6 C7 1.436(5) ? ? ?
C7 C8 1.347(5) ? ? ?
C8 C9 1.430(4) ? ? ?
C9 C10 1.406(4) ? ? ?
C10 C11 1.406(4) ? ? ?
C10 C30 1.497(4) ? ? ?
C11 C12 1.401(4) ? ? ?
C12 C13 1.379(4) ? ? ?
C13 C13_1 1.460(4) ? ? ?
C13 C14 1.448(4) ? ? ?
C13_1 C13_2 1.496(5) ? ? ?
C14 C15 1.405(4) ? ? ?
C15 C16 1.362(5) ? ? ?
C16 C17 1.516(5) ? ? ?
C17 C18 1.511(5) ? ? ?
C18 C19 1.511(5) ? ? ?
C18 C21 1.534(6) ? ? ?
C18 C22 1.511(6) ? ? ?
C19 C20 1.371(5) ? ? ?
C23 C24 1.368(5) ? ? ?
C23 C28 1.381(5) ? ? ?
C24 C25 1.392(5) ? ? ?
C25 C26 1.369(7) ? ? ?
C26 C27 1.354(6) ? ? ?
C26 C29 1.512(6) ? ? ?
C27 C28 1.383(6) ? ? ?
C30 C31 1.393(5) ? ? ?
C30 C35 1.403(5) ? ? ?
C31 C32 1.408(5) ? ? ?
C31 C36 1.496(5) ? ? ?
C32 C33 1.363(7) ? ? ?
C33 C34 1.342(8) ? ? ?
C33 C37 1.539(6) ? ? ?
C34 C35 1.396(6) ? ? ?
C35 C38 1.487(6) ? ? ?

loop_
_platon_squeeze_void_nr
_platon_squeeze_void_average_x
_platon_squeeze_void_average_y
_platon_squeeze_void_average_z
_platon_squeeze_void_volume
_platon_squeeze_void_count_electrons
1 0.000 -0.005 -0.045 1700.9 389.5
